data_7156788
loop_
_publ_author_name
'Kong, Hongjun'
'Li, Qingrui'
'Yin, Yunnian'
'Huang, Mengmeng'
'Kim, Jung Keun'
'Zhu, Yu'
'Li, Yabo'
'Wu, Yangjie'

_publ_section_title
;
 An efficient light on-off one-pot method for the synthesis of 3-styryl
 coumarins from aryl alkynoates.
;
_journal_issue 18
_journal_name_full 'Organic &amp; biomolecular chemistry'
_journal_page_first 4621
_journal_page_last 4628
_journal_paper_doi 10.1039/c9ob00421a
_journal_volume 17
_journal_year 2019
_chemical_formula_moiety 'C24 H17 Cl O2'
_chemical_formula_sum 'C24 H17 Cl O2'
_chemical_formula_weight 372.82
_space_group_crystal_system orthorhombic
_space_group_IT_number 62
_space_group_name_Hall '-P 2ac 2n'
_space_group_name_H-M_alt 'P n m a'
_symmetry_space_group_name_Hall '-P 2ac 2n'
_symmetry_space_group_name_H-M 'P n m a'
_atom_sites_solution_hydrogens geom
_atom_sites_solution_primary iterative
_audit_creation_date 2018-09-17
_audit_creation_method
;
Olex2 1.2
(compiled 2018.05.29 svn.r3508 for OlexSys, GUI svn.r5506)
;
_audit_update_record
;
2018-10-08 deposited with the CCDC.    2019-04-16 downloaded from the CCDC.
;
_cell_angle_alpha 90
_cell_angle_beta 90
_cell_angle_gamma 90
_cell_formula_units_Z 4
_cell_length_a 12.6928(4)
_cell_length_b 7.0340(3)
_cell_length_c 21.7643(8)
_cell_measurement_reflns_used 1090
_cell_measurement_temperature 293(2)
_cell_measurement_theta_max 70.1460
_cell_measurement_theta_min 4.0160
_cell_volume 1943.14(13)
_computing_cell_refinement
;
CrysAlisPro, Agilent Technologies,
Version 1.171.37.35 (release 13-08-2014 CrysAlis171 .NET)
(compiled Aug 13 2014,18:06:01)
;
_computing_data_collection
;
CrysAlisPro, Agilent Technologies,
Version 1.171.37.35 (release 13-08-2014 CrysAlis171 .NET)
(compiled Aug 13 2014,18:06:01)
;
_computing_data_reduction
;
CrysAlisPro, Agilent Technologies,
Version 1.171.37.35 (release 13-08-2014 CrysAlis171 .NET)
(compiled Aug 13 2014,18:06:01)
;
_computing_molecular_graphics 'Olex2 (Dolomanov et al., 2009)'
_computing_publication_material 'Olex2 (Dolomanov et al., 2009)'
_computing_structure_refinement 'ShelXL (Sheldrick, 2015)'
_computing_structure_solution 'olex2.solve (Bourhis et al., 2015)'
_diffrn_ambient_temperature 293(2)
_diffrn_detector 'CCD plate'
_diffrn_detector_area_resol_mean 16.2312
_diffrn_detector_type Eos
_diffrn_measured_fraction_theta_full 0.997
_diffrn_measured_fraction_theta_max 0.997
_diffrn_measurement_details
;
#__ type_ start__ end____ width___ exp.time_
  1 omega  -49.00   33.00   0.5000    3.2500
omega____ theta____ kappa____ phi______ frames
    -      -33.5000   37.0000   60.0000 164

#__ type_ start__ end____ width___ exp.time_
  2 omega  -49.00  -22.00   0.5000    3.2500
omega____ theta____ kappa____ phi______ frames
    -      -33.5000   37.0000  -90.0000 54

#__ type_ start__ end____ width___ exp.time_
  3 omega   -1.00   36.00   0.5000    3.2500
omega____ theta____ kappa____ phi______ frames
    -      -33.5000   37.0000  -90.0000 74

#__ type_ start__ end____ width___ exp.time_
  4 omega   57.00   82.00   0.5000    3.2500
omega____ theta____ kappa____ phi______ frames
    -       36.4734  178.0000   30.0000 50

#__ type_ start__ end____ width___ exp.time_
  5 omega   60.00   88.00   0.5000    3.2500
omega____ theta____ kappa____ phi______ frames
    -       36.4734  178.0000  -90.0000 56

#__ type_ start__ end____ width___ exp.time_
  6 omega   76.00  106.00   0.5000    3.2500
omega____ theta____ kappa____ phi______ frames
    -       36.4734  178.0000 -150.0000 60

#__ type_ start__ end____ width___ exp.time_
  7 omega   39.00  104.00   0.5000   33.0000
omega____ theta____ kappa____ phi______ frames
    -      108.0000  -94.0000  150.0000 130

#__ type_ start__ end____ width___ exp.time_
  8 omega   54.00  107.00   0.5000   33.0000
omega____ theta____ kappa____ phi______ frames
    -      108.0000  -94.0000  -90.0000 106

#__ type_ start__ end____ width___ exp.time_
  9 omega   54.00   80.00   0.5000   33.0000
omega____ theta____ kappa____ phi______ frames
    -      108.0000  -45.0000  -90.0000 52

#__ type_ start__ end____ width___ exp.time_
 10 omega   37.00   62.00   0.5000   33.0000
omega____ theta____ kappa____ phi______ frames
    -      108.0000  -30.0000   30.0000 50

#__ type_ start__ end____ width___ exp.time_
 11 omega   38.00  169.00   0.5000   33.0000
omega____ theta____ kappa____ phi______ frames
    -      108.0000    0.0000 -120.0000 262
;
_diffrn_measurement_device 'four-circle diffractometer'
_diffrn_measurement_device_type 'Xcalibur, Eos, Gemini'
_diffrn_measurement_method '\w scans'
_diffrn_orient_matrix_UB_11 0.1064366000
_diffrn_orient_matrix_UB_12 -0.0495235000
_diffrn_orient_matrix_UB_13 -0.0300128000
_diffrn_orient_matrix_UB_21 -0.0386947000
_diffrn_orient_matrix_UB_22 0.0846571000
_diffrn_orient_matrix_UB_23 -0.0612662000
_diffrn_orient_matrix_UB_31 0.0436408000
_diffrn_orient_matrix_UB_32 0.1958040000
_diffrn_orient_matrix_UB_33 0.0189016000
_diffrn_radiation_monochromator graphite
_diffrn_radiation_probe x-ray
_diffrn_radiation_type CuK\a
_diffrn_radiation_wavelength 1.54184
_diffrn_reflns_av_R_equivalents 0.0278
_diffrn_reflns_av_unetI/netI 0.0246
_diffrn_reflns_Laue_measured_fraction_full 0.997
_diffrn_reflns_Laue_measured_fraction_max 0.997
_diffrn_reflns_limit_h_max 15
_diffrn_reflns_limit_h_min -10
_diffrn_reflns_limit_k_max 8
_diffrn_reflns_limit_k_min -5
_diffrn_reflns_limit_l_max 23
_diffrn_reflns_limit_l_min -25
_diffrn_reflns_number 4210
_diffrn_reflns_point_group_measured_fraction_full 0.997
_diffrn_reflns_point_group_measured_fraction_max 0.997
_diffrn_reflns_theta_full 67.077
_diffrn_reflns_theta_max 67.076
_diffrn_reflns_theta_min 4.032
_diffrn_source 'Enhance (Cu) X-ray Source'
_exptl_absorpt_coefficient_mu 1.856
_exptl_absorpt_correction_T_max 1.00000
_exptl_absorpt_correction_T_min 0.86935
_exptl_absorpt_correction_type multi-scan
_exptl_absorpt_process_details
;
CrysAlisPro, Agilent Technologies,
Version 1.171.37.35 (release 13-08-2014 CrysAlis171 .NET)
(compiled Aug 13 2014,18:06:01)
Empirical absorption correction using spherical harmonics,
 implemented in SCALE3 ABSPACK scaling algorithm.
;
_exptl_crystal_colour yellow
_exptl_crystal_colour_primary yellow
_exptl_crystal_density_diffrn 1.274
_exptl_crystal_description prism
_exptl_crystal_F_000 776
_exptl_crystal_size_max 0.26
_exptl_crystal_size_mid 0.12
_exptl_crystal_size_min 0.1
_refine_diff_density_max 0.295
_refine_diff_density_min -0.319
_refine_diff_density_rms 0.099
_refine_ls_extinction_coef 0.0013(5)
_refine_ls_extinction_expression Fc^*^=kFc[1+0.001xFc^2^\l^3^/sin(2\q)]^-1/4^
_refine_ls_extinction_method 'SHELXL-2014/7 (Sheldrick 2014'
_refine_ls_goodness_of_fit_ref 1.054
_refine_ls_hydrogen_treatment constr
_refine_ls_matrix_type full
_refine_ls_number_parameters 159
_refine_ls_number_reflns 1890
_refine_ls_number_restraints 42
_refine_ls_restrained_S_all 1.214
_refine_ls_R_factor_all 0.0932
_refine_ls_R_factor_gt 0.0728
_refine_ls_shift/su_max 0.001
_refine_ls_shift/su_mean 0.000
_refine_ls_structure_factor_coef Fsqd
_refine_ls_weighting_details 'w=1/[\s^2^(Fo^2^)+(0.1336P)^2^+0.3204P] where P=(Fo^2^+2Fc^2^)/3'
_refine_ls_weighting_scheme calc
_refine_ls_wR_factor_gt 0.2076
_refine_ls_wR_factor_ref 0.2326
_reflns_Friedel_coverage 0.000
_reflns_number_gt 1302
_reflns_number_total 1890
_reflns_threshold_expression 'I > 2\s(I)'
_cod_data_source_file c9ob00421a2.cif
_cod_data_source_block 201809371
_cod_depositor_comments 'Adding full bibliography for 7156785--7156790.cif.'
_cod_original_cell_volume 1943.16(13)
_cod_database_code 7156788
_shelx_shelxl_version_number 2014/7
_chemical_oxdiff_formula C15H15O3N4Cl1
_shelx_space_group_comment
;
The symmetry employed for this shelxl refinement is uniquely defined
by the following loop, which should always be used as a source of
symmetry information in preference to the above space-group names.
They are only intended as comments.
;
_shelx_estimated_absorpt_t_max 0.836
_shelx_estimated_absorpt_t_min 0.644
_reflns_odcompleteness_completeness 99.66
_reflns_odcompleteness_iscentric 1
_reflns_odcompleteness_theta 66.97
_olex2_refinement_description
;
1. Fixed Uiso
 At 1.2 times of:
  All C(H) groups
 At 1.5 times of:
  All C(H,H,H) groups
2. Restrained distances
 C6-C5
 1.4 with sigma of 0.02
 C6-C1
 1.4 with sigma of 0.02
 C5-C4
 1.4 with sigma of 0.02
 C4-C3
 1.5 with sigma of 0.02
 C2-C1
 1.4 with sigma of 0.02
 C3-C2
 1.6 with sigma of 0.02
3. Uiso/Uaniso restraints and constraints
Uanis(C5) \\sim Ueq, Uanis(C4) \\sim Ueq: with sigma of 0.01 and sigma for
terminal atoms of 0.02
Uanis(C5) \\sim Ueq, Uanis(C4) \\sim Ueq, Uanis(C3) \\sim Ueq, Uanis(C2) \\sim
Ueq, Uanis(C1) \\sim Ueq, Uanis(C6) \\sim Ueq: with sigma of 0.01 and sigma for
terminal atoms of 0.02
4. Others
 Fixed Sof: H18A(0.5) H18B(0.5) H18C(0.5)
5.a Aromatic/amide H refined with riding coordinates:
 C1(H1), C2(H2), C3(H3), C4(H4), C5(H5), C7(H7), C8(H8), C14(H14), C16(H16),
 C17(H17), C20(H20), C21(H21)
5.b Idealised Me refined as rotating group:
 C18(H18A,H18B,H18C)
;
_olex2_submission_special_instructions 'No special instructions were received'

loop_
_space_group_symop_operation_xyz
'x, y, z'
'-x+1/2, -y, z+1/2'
'x+1/2, -y+1/2, -z+1/2'
'-x, y+1/2, -z'
'-x, -y, -z'
'x-1/2, y, -z-1/2'
'-x-1/2, y-1/2, z-1/2'
'x, -y-1/2, z'

loop_
_atom_site_label
_atom_site_type_symbol
_atom_site_fract_x
_atom_site_fract_y
_atom_site_fract_z
_atom_site_U_iso_or_equiv
_atom_site_adp_type
_atom_site_occupancy
_atom_site_site_symmetry_order
_atom_site_calc_flag
_atom_site_refinement_flags_posn
_atom_site_refinement_flags_adp
_atom_site_refinement_flags_occupancy
_atom_site_disorder_assembly
_atom_site_disorder_group
C1 C 0.1668(6) 0.2500 0.2650(2) 0.117(2) Uani 1 2 d DS TU P . .
H1 H 0.0946 0.2500 0.2576 0.140 Uiso 1 2 calc RS T P . .
C2 C 0.2341(7) 0.2500 0.2149(3) 0.125(2) Uani 1 2 d DS TU P . .
H2 H 0.2073 0.2500 0.1752 0.150 Uiso 1 2 calc RS T P . .
C3 C 0.3399(8) 0.2500 0.2246(3) 0.151(3) Uani 1 2 d DS TU P . .
H3 H 0.3872 0.2500 0.1920 0.182 Uiso 1 2 calc RS T P . .
C4 C 0.3744(9) 0.2500 0.2844(4) 0.204(4) Uani 1 2 d DS TU P . .
H4 H 0.4465 0.2500 0.2921 0.245 Uiso 1 2 calc RS T P . .
C5 C 0.3059(6) 0.2500 0.3333(3) 0.157(3) Uani 1 2 d DS TU P . .
H5 H 0.3322 0.2500 0.3732 0.188 Uiso 1 2 calc RS T P . .
C6 C 0.1998(4) 0.2500 0.32403(19) 0.0845(13) Uani 1 2 d DS TU P . .
C7 C 0.1241(4) 0.2500 0.37431(19) 0.0764(11) Uani 1 2 d S T P . .
H7 H 0.0533 0.2500 0.3635 0.092 Uiso 1 2 calc RS T P . .
C8 C 0.1454(3) 0.2500 0.43280(16) 0.0665(10) Uani 1 2 d S T P . .
H8 H 0.2170 0.2500 0.4420 0.080 Uiso 1 2 calc RS T P . .
C9 C -0.0389(3) 0.2500 0.47813(16) 0.0592(9) Uani 1 2 d S T P . .
C10 C 0.0767(3) 0.2500 0.48629(14) 0.0534(8) Uani 1 2 d S T P . .
C11 C 0.1167(3) 0.2500 0.54469(16) 0.0586(9) Uani 1 2 d S T P . .
C12 C 0.0481(3) 0.2500 0.59719(16) 0.0606(9) Uani 1 2 d S T P . .
C13 C -0.0597(3) 0.2500 0.58784(16) 0.0570(8) Uani 1 2 d S T P . .
C14 C -0.1310(3) 0.2500 0.6365(2) 0.0723(11) Uani 1 2 d S T P . .
H14 H -0.2029 0.2500 0.6285 0.087 Uiso 1 2 calc RS T P . .
C15 C -0.0964(4) 0.2500 0.6958(2) 0.0813(12) Uani 1 2 d S T P . .
C16 C 0.0112(4) 0.2500 0.7060(2) 0.0979(16) Uani 1 2 d S T P . .
H16 H 0.0361 0.2500 0.7462 0.117 Uiso 1 2 calc RS T P . .
C17 C 0.0821(4) 0.2500 0.65843(19) 0.0868(14) Uani 1 2 d S T P . .
H17 H 0.1539 0.2500 0.6670 0.104 Uiso 1 2 calc RS T P . .
C18 C -0.1726(5) 0.2500 0.7482(3) 0.116(2) Uani 1 2 d S T P . .
H18A H -0.2344 0.1796 0.7370 0.175 Uiso 0.5 1 calc GR . . A -1
H18B H -0.1919 0.3785 0.7580 0.175 Uiso 0.5 1 calc GR . . A -1
H18C H -0.1403 0.1919 0.7834 0.175 Uiso 0.5 1 calc GR . . A -1
C19 C 0.2334(3) 0.2500 0.55504(16) 0.0668(10) Uani 1 2 d S T P . .
C20 C 0.2879(3) 0.4141(7) 0.5597(2) 0.1045(13) Uani 1 1 d . . . . .
H20 H 0.2518 0.5289 0.5567 0.125 Uiso 1 1 calc R . . . .
C21 C 0.3965(3) 0.4167(8) 0.5686(2) 0.1210(16) Uani 1 1 d . . . . .
H21 H 0.4329 0.5311 0.5713 0.145 Uiso 1 1 calc R . . . .
C22 C 0.4473(4) 0.2500 0.5734(3) 0.1055(19) Uani 1 2 d S T P . .
Cl1 Cl 0.58328(11) 0.2500 0.58469(14) 0.1863(13) Uani 1 2 d S T P . .
O1 O -0.0854(2) 0.2500 0.43058(12) 0.0785(9) Uani 1 2 d S T P . .
O2 O -0.10079(18) 0.2500 0.52985(12) 0.0659(7) Uani 1 2 d S T P . .

loop_
_atom_site_aniso_label
_atom_site_aniso_U_11
_atom_site_aniso_U_22
_atom_site_aniso_U_33
_atom_site_aniso_U_23
_atom_site_aniso_U_13
_atom_site_aniso_U_12
C1 0.134(5) 0.141(5) 0.075(3) 0.000 0.005(3) 0.000
C2 0.176(6) 0.129(5) 0.071(3) 0.000 0.018(4) 0.000
C3 0.170(6) 0.189(7) 0.096(4) 0.000 0.058(4) 0.000
C4 0.159(7) 0.298(9) 0.154(6) 0.000 0.064(6) 0.000
C5 0.124(5) 0.246(8) 0.099(4) 0.000 0.028(4) 0.000
C6 0.103(3) 0.085(3) 0.066(2) 0.000 0.017(2) 0.000
C7 0.078(2) 0.088(3) 0.063(2) 0.000 0.0005(18) 0.000
C8 0.068(2) 0.073(2) 0.058(2) 0.000 0.0050(16) 0.000
C9 0.0591(19) 0.0591(19) 0.0593(19) 0.000 -0.0045(15) 0.000
C10 0.0531(17) 0.0551(17) 0.0519(17) 0.000 -0.0001(14) 0.000
C11 0.0527(18) 0.069(2) 0.0544(18) 0.000 -0.0027(14) 0.000
C12 0.0554(18) 0.071(2) 0.0557(19) 0.000 0.0034(14) 0.000
C13 0.0537(17) 0.0550(18) 0.0623(18) 0.000 0.0031(15) 0.000
C14 0.061(2) 0.070(2) 0.086(3) 0.000 0.0162(19) 0.000
C15 0.093(3) 0.078(3) 0.073(3) 0.000 0.028(2) 0.000
C16 0.098(3) 0.143(5) 0.052(2) 0.000 0.008(2) 0.000
C17 0.070(2) 0.136(4) 0.055(2) 0.000 -0.0053(18) 0.000
C18 0.138(5) 0.111(4) 0.100(4) 0.000 0.062(4) 0.000
C19 0.0494(18) 0.098(3) 0.0531(17) 0.000 -0.0005(14) 0.000
C20 0.0620(18) 0.109(3) 0.142(3) -0.009(2) -0.0136(19) -0.0031(19)
C21 0.0637(19) 0.132(4) 0.167(4) -0.012(3) -0.017(2) -0.020(2)
C22 0.049(2) 0.164(6) 0.103(4) 0.000 -0.013(2) 0.000
Cl1 0.0535(7) 0.255(3) 0.251(3) 0.000 -0.0412(11) 0.000
O1 0.0661(16) 0.104(2) 0.0656(16) 0.000 -0.0186(13) 0.000
O2 0.0484(12) 0.0837(18) 0.0657(14) 0.000 -0.0021(10) 0.000

loop_
_atom_type_symbol
_atom_type_description
_atom_type_scat_dispersion_real
_atom_type_scat_dispersion_imag
_atom_type_scat_source
C C 0.0181 0.0091 'International Tables Vol C Tables 4.2.6.8 and 6.1.1.4'
H H 0.0000 0.0000 'International Tables Vol C Tables 4.2.6.8 and 6.1.1.4'
Cl Cl 0.3639 0.7018 'International Tables Vol C Tables 4.2.6.8 and 6.1.1.4'
O O 0.0492 0.0322 'International Tables Vol C Tables 4.2.6.8 and 6.1.1.4'

loop_
_geom_angle_atom_site_label_1
_geom_angle_atom_site_label_2
_geom_angle_atom_site_label_3
_geom_angle
_geom_angle_site_symmetry_1
_geom_angle_site_symmetry_3
C2 C1 H1 118.1 . .
C6 C1 H1 118.1 . .
C6 C1 C2 123.9(7) . .
C1 C2 H2 120.4 . .
C3 C2 C1 119.2(6) . .
C3 C2 H2 120.4 . .
C2 C3 H3 121.2 . .
C2 C3 C4 117.5(7) . .
C4 C3 H3 121.2 . .
C3 C4 H4 118.9 . .
C3 C4 C5 122.2(10) . .
C5 C4 H4 118.9 . .
C4 C5 H5 119.7 . .
C6 C5 C4 120.7(8) . .
C6 C5 H5 119.7 . .
C1 C6 C5 116.6(5) . .
C1 C6 C7 120.7(5) . .
C5 C6 C7 122.7(5) . .
C6 C7 H7 116.6 . .
C8 C7 C6 126.8(5) . .
C8 C7 H7 116.6 . .
C7 C8 H8 114.4 . .
C7 C8 C10 131.2(4) . .
C10 C8 H8 114.4 . .
O1 C9 C10 126.6(3) . .
O1 C9 O2 115.4(3) . .
O2 C9 C10 118.0(3) . .
C8 C10 C9 119.9(3) . .
C11 C10 C8 121.4(3) . .
C11 C10 C9 118.7(3) . .
C10 C11 C12 120.9(3) . .
C10 C11 C19 120.4(3) . .
C12 C11 C19 118.7(3) . .
C13 C12 C11 118.9(3) . .
C13 C12 C17 116.4(3) . .
C17 C12 C11 124.7(4) . .
C12 C13 C14 122.0(4) . .
O2 C13 C12 120.9(3) . .
O2 C13 C14 117.1(3) . .
C13 C14 H14 119.6 . .
C15 C14 C13 120.7(4) . .
C15 C14 H14 119.6 . .
C14 C15 C16 118.0(4) . .
C14 C15 C18 120.9(5) . .
C16 C15 C18 121.0(5) . .
C15 C16 H16 119.1 . .
C17 C16 C15 121.8(4) . .
C17 C16 H16 119.1 . .
C12 C17 H17 119.5 . .
C16 C17 C12 121.0(4) . .
C16 C17 H17 119.5 . .
C15 C18 H18A 109.5 . .
C15 C18 H18B 109.5 . .
C15 C18 H18C 109.5 . .
H18A C18 H18B 109.5 . .
H18A C18 H18C 109.5 . .
H18B C18 H18C 109.5 . .
C20 C19 C11 121.2(2) . .
C20 C19 C11 121.2(2) 8_565 .
C20 C19 C20 117.6(4) 8_565 .
C19 C20 H20 119.0 . .
C19 C20 C21 121.9(4) . .
C21 C20 H20 119.0 . .
C20 C21 H21 120.8 . .
C22 C21 C20 118.4(5) . .
C22 C21 H21 120.8 . .
C21 C22 C21 121.8(5) . 8_565
C21 C22 Cl1 119.1(2) 8_565 .
C21 C22 Cl1 119.1(2) . .
C13 O2 C9 122.7(3) . .

loop_
_geom_bond_atom_site_label_1
_geom_bond_atom_site_label_2
_geom_bond_distance
_geom_bond_site_symmetry_2
C1 H1 0.9300 .
C1 C2 1.385(8) .
C1 C6 1.351(7) .
C2 H2 0.9300 .
C2 C3 1.359(10) .
C3 H3 0.9300 .
C3 C4 1.373(11) .
C4 H4 0.9300 .
C4 C5 1.375(9) .
C5 H5 0.9300 .
C5 C6 1.362(9) .
C6 C7 1.456(6) .
C7 H7 0.9300 .
C7 C8 1.301(6) .
C8 H8 0.9300 .
C8 C10 1.455(5) .
C9 C10 1.478(5) .
C9 O1 1.191(4) .
C9 O2 1.373(4) .
C10 C11 1.369(5) .
C11 C12 1.437(5) .
C11 C19 1.498(5) .
C12 C13 1.383(5) .
C12 C17 1.401(6) .
C13 C14 1.393(5) .
C13 O2 1.365(4) .
C14 H14 0.9300 .
C14 C15 1.362(7) .
C15 C16 1.384(7) .
C15 C18 1.496(6) .
C16 H16 0.9300 .
C16 C17 1.372(7) .
C17 H17 0.9300 .
C18 H18A 0.9600 .
C18 H18B 0.9600 .
C18 H18C 0.9600 .
C19 C20 1.350(5) 8_565
C19 C20 1.350(5) .
C20 H20 0.9300 .
C20 C21 1.392(5) .
C21 H21 0.9300 .
C21 C22 1.342(6) .
C22 C21 1.342(6) 8_565
C22 Cl1 1.743(5) .

loop_
_geom_torsion_atom_site_label_1
_geom_torsion_atom_site_label_2
_geom_torsion_atom_site_label_3
_geom_torsion_atom_site_label_4
_geom_torsion
_geom_torsion_site_symmetry_1
_geom_torsion_site_symmetry_4
C1 C2 C3 C4 0.000(1) . .
C1 C6 C7 C8 180.000(1) . .
C2 C1 C6 C5 0.000(1) . .
C2 C1 C6 C7 180.000(1) . .
C2 C3 C4 C5 0.000(1) . .
C3 C4 C5 C6 0.000(1) . .
C4 C5 C6 C1 0.000(1) . .
C4 C5 C6 C7 180.000(1) . .
C5 C6 C7 C8 0.000(1) . .
C6 C1 C2 C3 0.000(1) . .
C6 C7 C8 C10 180.000(1) . .
C7 C8 C10 C9 0.000(1) . .
C7 C8 C10 C11 180.000(1) . .
C8 C10 C11 C12 180.000(1) . .
C8 C10 C11 C19 0.000(1) . .
C9 C10 C11 C12 0.000(1) . .
C9 C10 C11 C19 180.000(1) . .
C10 C9 O2 C13 0.000(1) . .
C10 C11 C12 C13 0.000(1) . .
C10 C11 C12 C17 180.000(1) . .
C10 C11 C19 C20 89.8(4) . .
C10 C11 C19 C20 -89.8(4) . 8_565
C11 C12 C13 C14 180.000(1) . .
C11 C12 C13 O2 0.000(1) . .
C11 C12 C17 C16 180.000(1) . .
C11 C19 C20 C21 -179.3(4) . .
C12 C11 C19 C20 -90.2(4) . .
C12 C11 C19 C20 90.2(4) . 8_565
C12 C13 C14 C15 0.000(2) . .
C12 C13 O2 C9 0.000(1) . .
C13 C12 C17 C16 0.000(2) . .
C13 C14 C15 C16 0.000(2) . .
C13 C14 C15 C18 180.000(2) . .
C14 C13 O2 C9 180.000(1) . .
C14 C15 C16 C17 0.000(2) . .
C15 C16 C17 C12 0.000(2) . .
C17 C12 C13 C14 0.000(1) . .
C17 C12 C13 O2 180.000(1) . .
C18 C15 C16 C17 180.000(2) . .
C19 C11 C12 C13 180.000(1) . .
C19 C11 C12 C17 0.000(1) . .
C19 C20 C21 C22 -0.7(8) . .
C20 C19 C20 C21 0.2(8) 8_565 .
C20 C21 C22 C21 1.2(10) . 8_565
C20 C21 C22 Cl1 -180.0(4) . .
O1 C9 C10 C8 0.000(1) . .
O1 C9 C10 C11 180.000(1) . .
O1 C9 O2 C13 180.000(1) . .
O2 C9 C10 C8 180.000(1) . .
O2 C9 C10 C11 0.000(1) . .
O2 C13 C14 C15 180.000(1) . .
